data_7160463
loop_
_publ_author_name
'Maurya, Kanchan'
'Kaliappan, Krishna P.'

_publ_section_title
;
 A versatile approach toward enantiospecific synthesis of sugar-linked
 oxapolyquinanes <i>via</i> IPKR.
;
_journal_issue 18
_journal_name_full 'Organic &amp; biomolecular chemistry'
_journal_page_first 4409
_journal_page_last 4420
_journal_paper_doi 10.1039/d4ob02016b
_journal_volume 23
_journal_year 2025
_chemical_absolute_configuration unk
_chemical_formula_moiety 'C20 H26 O7'
_chemical_formula_sum 'C20 H26 O7'
_chemical_formula_weight 378.41
_space_group_crystal_system orthorhombic
_space_group_IT_number 18
_space_group_name_Hall 'P 2 2ab'
_space_group_name_H-M_alt 'P 21 21 2'
_atom_sites_solution_hydrogens geom
_atom_sites_solution_primary dual
_audit_creation_date 2024-01-29
_audit_creation_method
;
Olex2 1.3-ac4
(compiled 2019.04.23 svn.r3594 for Rigaku Oxford Diffraction, GUI svn.r5739)
;
_audit_update_record
;
2024-06-15 deposited with the CCDC.	2025-03-31 downloaded from the CCDC.
;
_cell_angle_alpha 90
_cell_angle_beta 90
_cell_angle_gamma 90
_cell_formula_units_Z 4
_cell_length_a 22.6546(7)
_cell_length_b 14.3623(4)
_cell_length_c 5.62300(10)
_cell_measurement_reflns_used 2575
_cell_measurement_temperature 150.00(10)
_cell_measurement_theta_max 21.0280
_cell_measurement_theta_min 1.8330
_cell_volume 1829.57(8)
_computing_cell_refinement 'CrysAlisPro 1.171.41.93a (Rigaku OD, 2020)'
_computing_data_collection 'CrysAlisPro 1.171.41.93a (Rigaku OD, 2020)'
_computing_data_reduction 'CrysAlisPro 1.171.41.93a (Rigaku OD, 2020)'
_computing_molecular_graphics 'Olex2 (Dolomanov et al., 2009)'
_computing_publication_material 'Olex2 (Dolomanov et al., 2009)'
_computing_structure_refinement 'ShelXL (Sheldrick, 2015)'
_computing_structure_solution 'ShelXT (Sheldrick, 2015)'
_diffrn_ambient_environment N~2~
_diffrn_ambient_temperature 150.00(10)
_diffrn_detector 'CCD plate'
_diffrn_detector_area_resol_mean 8
_diffrn_measured_fraction_theta_full 0.998
_diffrn_measured_fraction_theta_max 0.998
_diffrn_measurement_details
;
List of Runs (angles in degrees, time in seconds):

  # Type    Start    End  Width  t~exp~   \w     \q     \k     \f   Frames
#--------------------------------------------------------------------------
  1  \w   -127.56  18.44   1.00    2.00    --  -22.85 -59.25  20.08  146
  2  \w   -127.56  18.44   1.00    2.00    --  -22.85 -59.25  71.08  146
  3  \w   -127.56  18.44   1.00    2.00    --  -22.85 -59.25 122.08  146
  4  \f   -106.56  45.44   1.00    2.00  68.00 -22.85  31.50    --   152
;
_diffrn_measurement_device 'abstract diffractometer'
_diffrn_measurement_device_type 'Bruker SMART APEX CCD area detector'
_diffrn_measurement_method '\w and \f scans'
_diffrn_orient_matrix_type 'CrysAlisPro convention (1999,Acta A55,543-557)'
_diffrn_orient_matrix_UB_11 0.0297148000
_diffrn_orient_matrix_UB_12 -0.0051091000
_diffrn_orient_matrix_UB_13 0.0374465000
_diffrn_orient_matrix_UB_21 0.0034146000
_diffrn_orient_matrix_UB_22 0.0490638000
_diffrn_orient_matrix_UB_23 0.0000323000
_diffrn_orient_matrix_UB_31 -0.0092711000
_diffrn_orient_matrix_UB_32 0.0015329000
_diffrn_orient_matrix_UB_33 0.1205250000
_diffrn_radiation_monochromator graphite
_diffrn_radiation_probe x-ray
_diffrn_radiation_type MoK\a
_diffrn_radiation_wavelength 0.71073
_diffrn_reflns_av_R_equivalents 0.1109
_diffrn_reflns_av_unetI/netI 0.0757
_diffrn_reflns_Laue_measured_fraction_full 0.998
_diffrn_reflns_Laue_measured_fraction_max 0.998
_diffrn_reflns_limit_h_max 26
_diffrn_reflns_limit_h_min -26
_diffrn_reflns_limit_k_max 15
_diffrn_reflns_limit_k_min -17
_diffrn_reflns_limit_l_max 5
_diffrn_reflns_limit_l_min -6
_diffrn_reflns_number 18559
_diffrn_reflns_point_group_measured_fraction_full 0.999
_diffrn_reflns_point_group_measured_fraction_max 0.999
_diffrn_reflns_theta_full 24.997
_diffrn_reflns_theta_max 24.997
_diffrn_reflns_theta_min 2.290
_diffrn_source 'sealed tube'
_diffrn_source_type 'Enhance (Mo) X-ray Source'
_exptl_absorpt_coefficient_mu 0.104
_exptl_absorpt_correction_T_max 1.00000
_exptl_absorpt_correction_T_min 0.04480
_exptl_absorpt_correction_type multi-scan
_exptl_absorpt_process_details
;
CrysAlisPro 1.171.41.93a (Rigaku Oxford Diffraction, 2020)
Empirical absorption correction using spherical harmonics,
implemented in SCALE3 ABSPACK scaling algorithm.
;
_exptl_crystal_colour colourless
_exptl_crystal_colour_primary colourless
_exptl_crystal_density_diffrn 1.374
_exptl_crystal_description block
_exptl_crystal_F_000 808
_exptl_crystal_size_max 0.2
_exptl_crystal_size_mid 0.12
_exptl_crystal_size_min 0.086
_refine_diff_density_max 0.232
_refine_diff_density_min -0.235
_refine_diff_density_rms 0.054
_refine_ls_abs_structure_details
;
 Flack x determined using 763 quotients [(I+)-(I-)]/[(I+)+(I-)]
 (Parsons, Flack and Wagner, Acta Cryst. B69 (2013) 249-259).
;
_refine_ls_abs_structure_Flack -1.2(10)
_refine_ls_extinction_method none
_refine_ls_goodness_of_fit_ref 1.025
_refine_ls_hydrogen_treatment constr
_refine_ls_matrix_type full
_refine_ls_number_parameters 247
_refine_ls_number_reflns 3228
_refine_ls_number_restraints 0
_refine_ls_restrained_S_all 1.025
_refine_ls_R_factor_all 0.0838
_refine_ls_R_factor_gt 0.0588
_refine_ls_shift/su_max 0.000
_refine_ls_shift/su_mean 0.000
_refine_ls_structure_factor_coef Fsqd
_refine_ls_weighting_details 'w=1/[\s^2^(Fo^2^)+(0.0795P)^2^] where P=(Fo^2^+2Fc^2^)/3'
_refine_ls_weighting_scheme calc
_refine_ls_wR_factor_gt 0.1388
_refine_ls_wR_factor_ref 0.1565
_reflns_Friedel_coverage 0.703
_reflns_Friedel_fraction_full 1.000
_reflns_Friedel_fraction_max 1.000
_reflns_number_gt 2435
_reflns_number_total 3228
_reflns_threshold_expression 'I > 2\s(I)'
_cod_data_source_file d4ob02016b2.cif
_cod_data_source_block kpk_210_km_119_autored
_cod_depositor_comments 'Adding full bibliography for 7160461--7160463.cif.'
_cod_database_code 7160463
_shelx_shelxl_version_number 2018/3
_shelx_space_group_comment
;
The symmetry employed for this shelxl refinement is uniquely defined
by the following loop, which should always be used as a source of
symmetry information in preference to the above space-group names.
They are only intended as comments.
;
_shelx_estimated_absorpt_t_max 0.991
_shelx_estimated_absorpt_t_min 0.980
_reflns_odcompleteness_completeness 93.01
_reflns_odcompleteness_iscentric 1
_reflns_odcompleteness_theta 32.50
_olex2_refinement_description
;
1. Fixed Uiso
 At 1.2 times of:
  All C(H) groups, All C(H,H) groups
 At 1.5 times of:
  All C(H,H,H) groups
2.a Ternary CH refined with riding coordinates:
 C1(H1), C2(H2), C4(H4), C6(H6), C7(H7), C9(H9), C11(H11), C12(H12), C13(H13)
2.b Secondary CH2 refined with riding coordinates:
 C8(H8A,H8B), C10(H10A,H10B), C14(H14A,H14B)
2.c X=CH2 refined with riding coordinates:
 C19(H19A,H19B)
2.d Idealised Me refined as rotating group:
 C16(H16A,H16B,H16C), C17(H17A,H17B,H17C), C20(H20A,H20B,H20C)
;
_olex2_submission_special_instructions 'No special instructions were received'
_oxdiff_exptl_absorpt_empirical_details
;
Empirical correction (ABSPACK) includes:
- Absorption correction using spherical harmonics
- Frame scaling
;
_oxdiff_exptl_absorpt_empirical_full_max 12.340
_oxdiff_exptl_absorpt_empirical_full_min 0.547

loop_
_space_group_symop_operation_xyz
'x, y, z'
'-x, -y, z'
'-x+1/2, y+1/2, -z'
'x+1/2, -y+1/2, -z'

loop_
_atom_site_label
_atom_site_type_symbol
_atom_site_fract_x
_atom_site_fract_y
_atom_site_fract_z
_atom_site_U_iso_or_equiv
_atom_site_adp_type
_atom_site_occupancy
_atom_site_site_symmetry_order
_atom_site_calc_flag
_atom_site_refinement_flags_posn
_atom_site_refinement_flags_adp
_atom_site_refinement_flags_occupancy
_atom_site_disorder_assembly
_atom_site_disorder_group
O1 O -0.87157(15) -0.4641(3) -0.4758(6) 0.0434(10) Uani 1 1 d . . . . .
O2 O -0.85001(15) -0.3602(2) -0.7709(5) 0.0361(8) Uani 1 1 d . . . . .
O3 O -0.76957(14) -0.4847(2) -0.5140(6) 0.0408(9) Uani 1 1 d . . . . .
O4 O -0.73937(14) -0.2841(2) -0.8657(5) 0.0318(8) Uani 1 1 d . . . . .
O5 O -0.60896(15) -0.2577(2) -0.8333(5) 0.0369(9) Uani 1 1 d . . . . .
O6 O -0.66657(15) -0.5591(2) -0.7517(6) 0.0400(9) Uani 1 1 d . . . . .
O7 O -0.58149(17) -0.5251(3) -0.9387(7) 0.0480(10) Uani 1 1 d . . . . .
C1 C -0.8124(2) -0.3380(3) -0.5734(8) 0.0320(11) Uani 1 1 d . . . . .
H1 H -0.824876 -0.281140 -0.483815 0.038 Uiso 1 1 calc R . . . .
C2 C -0.8157(2) -0.4262(4) -0.4297(9) 0.0372(12) Uani 1 1 d . . . . .
H2 H -0.810737 -0.412838 -0.256274 0.045 Uiso 1 1 calc R . . . .
C3 C -0.8939(2) -0.4242(4) -0.6917(9) 0.0388(12) Uani 1 1 d . . . . .
C4 C -0.7373(2) -0.4383(3) -0.6992(8) 0.0294(11) Uani 1 1 d . . . . .
H4 H -0.753183 -0.456444 -0.858595 0.035 Uiso 1 1 calc R . . . .
C5 C -0.7482(2) -0.3358(3) -0.6536(8) 0.0288(11) Uani 1 1 d . . . . .
C6 C -0.7092(2) -0.2900(3) -0.4563(8) 0.0304(11) Uani 1 1 d . . . . .
H6 H -0.734825 -0.273306 -0.317855 0.037 Uiso 1 1 calc R . . . .
C7 C -0.6539(2) -0.3434(3) -0.3640(8) 0.0306(11) Uani 1 1 d . . . . .
H7 H -0.657027 -0.342868 -0.186614 0.037 Uiso 1 1 calc R . . . .
C8 C -0.6498(2) -0.4460(3) -0.4352(8) 0.0336(12) Uani 1 1 d . . . . .
H8A H -0.608090 -0.466377 -0.426683 0.040 Uiso 1 1 calc R . . . .
H8B H -0.672810 -0.484082 -0.321425 0.040 Uiso 1 1 calc R . . . .
C9 C -0.6728(2) -0.4619(3) -0.6823(9) 0.0336(12) Uani 1 1 d . . . . .
H9 H -0.650202 -0.422057 -0.796158 0.040 Uiso 1 1 calc R . . . .
C10 C -0.7240(2) -0.1908(3) -0.8021(9) 0.0399(13) Uani 1 1 d . . . . .
H10A H -0.759928 -0.153261 -0.772070 0.048 Uiso 1 1 calc R . . . .
H10B H -0.700963 -0.160808 -0.930630 0.048 Uiso 1 1 calc R . . . .
C11 C -0.6869(2) -0.1993(3) -0.5755(9) 0.0336(12) Uani 1 1 d . . . . .
H11 H -0.694475 -0.144912 -0.468843 0.040 Uiso 1 1 calc R . . . .
C12 C -0.6214(2) -0.2119(3) -0.6113(8) 0.0332(11) Uani 1 1 d . . . . .
H12 H -0.600056 -0.151147 -0.599147 0.040 Uiso 1 1 calc R . . . .
C13 C -0.5997(2) -0.2806(3) -0.4258(8) 0.0325(12) Uani 1 1 d . . . . .
H13 H -0.586132 -0.246515 -0.280676 0.039 Uiso 1 1 calc R . . . .
C14 C -0.5523(2) -0.2999(4) -0.8065(9) 0.0407(13) Uani 1 1 d . . . . .
H14A H -0.520631 -0.255577 -0.849925 0.049 Uiso 1 1 calc R . . . .
H14B H -0.548901 -0.355742 -0.909026 0.049 Uiso 1 1 calc R . . . .
C15 C -0.5478(2) -0.3266(4) -0.5467(9) 0.0355(12) Uani 1 1 d . . . . .
C16 C -0.9505(2) -0.3740(4) -0.6343(12) 0.0506(15) Uani 1 1 d . . . . .
H16A H -0.967934 -0.349700 -0.781202 0.076 Uiso 1 1 calc GR . . . .
H16B H -0.942160 -0.322281 -0.525640 0.076 Uiso 1 1 calc GR . . . .
H16C H -0.978125 -0.417305 -0.558724 0.076 Uiso 1 1 calc GR . . . .
C17 C -0.9007(3) -0.4989(4) -0.8777(11) 0.0559(16) Uani 1 1 d . . . . .
H17A H -0.913318 -0.470636 -1.027966 0.084 Uiso 1 1 calc GR . . . .
H17B H -0.930420 -0.544061 -0.825284 0.084 Uiso 1 1 calc GR . . . .
H17C H -0.862841 -0.530575 -0.900671 0.084 Uiso 1 1 calc GR . . . .
C18 C -0.6185(2) -0.5807(4) -0.8859(9) 0.0350(12) Uani 1 1 d . . . . .
C19 C -0.5059(2) -0.3783(4) -0.4527(10) 0.0438(14) Uani 1 1 d . . . . .
H19A H -0.506022 -0.390822 -0.286830 0.053 Uiso 1 1 calc R . . . .
H19B H -0.475625 -0.403099 -0.550743 0.053 Uiso 1 1 calc R . . . .
C20 C -0.6176(3) -0.6812(4) -0.9474(11) 0.0531(16) Uani 1 1 d . . . . .
H20A H -0.596934 -0.689974 -1.098917 0.080 Uiso 1 1 calc GR . . . .
H20B H -0.658164 -0.704174 -0.961701 0.080 Uiso 1 1 calc GR . . . .
H20C H -0.597053 -0.715913 -0.822132 0.080 Uiso 1 1 calc GR . . . .

loop_
_atom_site_aniso_label
_atom_site_aniso_U_11
_atom_site_aniso_U_22
_atom_site_aniso_U_33
_atom_site_aniso_U_23
_atom_site_aniso_U_13
_atom_site_aniso_U_12
O1 0.035(2) 0.053(2) 0.042(2) 0.0153(18) 0.0030(16) -0.0044(18)
O2 0.0327(19) 0.040(2) 0.0359(18) 0.0075(15) -0.0037(16) -0.0046(16)
O3 0.034(2) 0.031(2) 0.058(2) 0.0099(17) 0.0049(18) -0.0017(16)
O4 0.0377(19) 0.0333(18) 0.0244(17) 0.0050(15) -0.0012(15) -0.0041(15)
O5 0.043(2) 0.046(2) 0.0215(17) -0.0010(16) 0.0004(14) -0.0035(17)
O6 0.040(2) 0.0263(18) 0.054(2) -0.0062(16) 0.0053(18) 0.0012(16)
O7 0.049(2) 0.045(2) 0.050(2) -0.0076(19) 0.0110(19) 0.001(2)
C1 0.032(3) 0.035(3) 0.029(2) 0.002(2) 0.001(2) 0.004(2)
C2 0.030(3) 0.049(3) 0.033(3) 0.005(3) 0.003(2) -0.002(2)
C3 0.033(3) 0.039(3) 0.044(3) 0.002(3) 0.002(2) -0.007(2)
C4 0.031(3) 0.031(3) 0.026(2) 0.000(2) -0.002(2) -0.004(2)
C5 0.034(3) 0.028(3) 0.024(2) 0.002(2) 0.000(2) 0.001(2)
C6 0.039(3) 0.028(3) 0.025(2) -0.003(2) 0.000(2) 0.002(2)
C7 0.034(3) 0.036(3) 0.022(2) 0.002(2) 0.001(2) -0.001(2)
C8 0.033(3) 0.033(3) 0.035(3) 0.007(2) -0.001(2) 0.000(2)
C9 0.037(3) 0.024(2) 0.040(3) 0.001(2) 0.004(2) 0.002(2)
C10 0.047(3) 0.031(3) 0.041(3) 0.007(2) -0.005(2) -0.007(2)
C11 0.037(3) 0.030(3) 0.034(3) -0.003(2) -0.001(2) 0.001(2)
C12 0.045(3) 0.028(3) 0.026(3) 0.001(2) -0.004(2) -0.005(2)
C13 0.041(3) 0.032(3) 0.024(3) -0.005(2) -0.001(2) -0.003(2)
C14 0.042(3) 0.051(3) 0.030(3) -0.001(2) 0.007(2) -0.002(3)
C15 0.033(3) 0.035(3) 0.038(3) -0.005(2) 0.002(2) -0.007(2)
C16 0.032(3) 0.052(4) 0.067(4) 0.008(3) 0.002(3) 0.000(3)
C17 0.064(4) 0.053(4) 0.051(4) -0.003(3) 0.007(3) -0.019(3)
C18 0.037(3) 0.038(3) 0.031(3) -0.005(2) -0.006(2) 0.002(2)
C19 0.038(3) 0.050(3) 0.043(3) -0.001(3) 0.007(3) 0.005(3)
C20 0.050(4) 0.045(3) 0.064(4) -0.013(3) 0.002(3) 0.008(3)

loop_
_atom_type_symbol
_atom_type_description
_atom_type_scat_dispersion_real
_atom_type_scat_dispersion_imag
_atom_type_scat_source
C C 0.0033 0.0016 'International Tables Vol C Tables 4.2.6.8 and 6.1.1.4'
H H 0.0000 0.0000 'International Tables Vol C Tables 4.2.6.8 and 6.1.1.4'
O O 0.0106 0.0060 'International Tables Vol C Tables 4.2.6.8 and 6.1.1.4'

loop_
_geom_angle_atom_site_label_1
_geom_angle_atom_site_label_2
_geom_angle_atom_site_label_3
_geom_angle
_geom_angle_site_symmetry_1
_geom_angle_site_symmetry_3
_geom_angle_publ_flag
C2 O1 C3 108.7(4) . . ?
C3 O2 C1 108.4(3) . . ?
C2 O3 C4 110.0(4) . . ?
C5 O4 C10 108.3(3) . . ?
C14 O5 C12 106.2(3) . . ?
C18 O6 C9 116.4(4) . . ?
O2 C1 C2 101.5(4) . . ?
O2 C1 C5 110.0(4) . . ?
C2 C1 C5 102.9(4) . . ?
O1 C2 O3 111.9(4) . . ?
O1 C2 C1 105.8(4) . . ?
O3 C2 C1 106.4(4) . . ?
O1 C3 C16 108.1(4) . . ?
O1 C3 C17 109.8(4) . . ?
O2 C3 O1 106.0(4) . . ?
O2 C3 C16 110.6(4) . . ?
O2 C3 C17 108.3(4) . . ?
C16 C3 C17 113.8(5) . . ?
O3 C4 C5 104.2(4) . . ?
O3 C4 C9 110.1(4) . . ?
C9 C4 C5 111.5(4) . . ?
O4 C5 C1 113.2(4) . . ?
O4 C5 C4 110.1(4) . . ?
O4 C5 C6 107.2(4) . . ?
C1 C5 C6 109.7(4) . . ?
C4 C5 C1 100.7(4) . . ?
C4 C5 C6 115.9(4) . . ?
C7 C6 C5 118.9(4) . . ?
C11 C6 C5 103.4(4) . . ?
C11 C6 C7 107.2(4) . . ?
C6 C7 C13 105.9(4) . . ?
C8 C7 C6 115.9(4) . . ?
C8 C7 C13 116.7(4) . . ?
C9 C8 C7 111.5(4) . . ?
O6 C9 C4 107.1(4) . . ?
O6 C9 C8 111.1(4) . . ?
C8 C9 C4 111.2(4) . . ?
O4 C10 C11 105.4(4) . . ?
C10 C11 C6 104.4(4) . . ?
C12 C11 C6 106.2(4) . . ?
C12 C11 C10 116.0(4) . . ?
O5 C12 C11 111.3(4) . . ?
O5 C12 C13 103.6(4) . . ?
C11 C12 C13 107.8(4) . . ?
C12 C13 C7 105.8(4) . . ?
C15 C13 C7 117.3(4) . . ?
C15 C13 C12 103.2(4) . . ?
O5 C14 C15 105.6(4) . . ?
C13 C15 C14 105.8(4) . . ?
C19 C15 C13 128.9(5) . . ?
C19 C15 C14 125.4(5) . . ?
O6 C18 C20 111.2(5) . . ?
O7 C18 O6 123.2(4) . . ?
O7 C18 C20 125.6(5) . . ?

loop_
_geom_bond_atom_site_label_1
_geom_bond_atom_site_label_2
_geom_bond_distance
_geom_bond_site_symmetry_2
_geom_bond_publ_flag
O1 C2 1.402(6) . ?
O1 C3 1.436(6) . ?
O2 C1 1.436(5) . ?
O2 C3 1.426(6) . ?
O3 C2 1.422(6) . ?
O3 C4 1.436(5) . ?
O4 C5 1.419(5) . ?
O4 C10 1.431(6) . ?
O5 C12 1.440(6) . ?
O5 C14 1.428(6) . ?
O6 C9 1.456(5) . ?
O6 C18 1.361(6) . ?
O7 C18 1.195(6) . ?
C1 C2 1.505(7) . ?
C1 C5 1.522(7) . ?
C3 C16 1.504(7) . ?
C3 C17 1.506(8) . ?
C4 C5 1.514(7) . ?
C4 C9 1.504(6) . ?
C5 C6 1.564(6) . ?
C6 C7 1.558(6) . ?
C6 C11 1.548(6) . ?
C7 C8 1.530(7) . ?
C7 C13 1.564(6) . ?
C8 C9 1.502(7) . ?
C10 C11 1.532(7) . ?
C11 C12 1.508(7) . ?
C12 C13 1.518(7) . ?
C13 C15 1.510(7) . ?
C14 C15 1.514(7) . ?
C15 C19 1.316(7) . ?
C18 C20 1.485(7) . ?
